data_2242196
loop_
_publ_author_name
'Kakizawa, Taeko'

_publ_section_title
;
 Crystal structure of
 [1,2-bis(diphenylphosphanyl)benzene]heptacarbonyldi-\m-hydrido-(\m~3~-2,4,6-trimethylphenylphosphinidene)-<i>triangulo</i>-triruthenium
;
_journal_coeditor_code IS5476
_journal_issue 7
_journal_name_full 'Acta Crystallographica Section E'
_journal_page_first 945
_journal_page_last 948
_journal_paper_doi 10.1107/S2056989017007770
_journal_volume 73
_journal_year 2017
_chemical_formula_iupac '[Ru3 (C30 H24 P2) (C9 H11 P) (C O)7 H2]'
_chemical_formula_moiety 'C46 H37 O7 P3 Ru3'
_chemical_formula_sum 'C46 H37 O7 P3 Ru3'
_chemical_formula_weight 1097.88
_chemical_name_systematic
'[1,2-Bis(diphenylphosphanyl)benzene]heptacarbonyldi-\m-hydrido-(\m~3~-2,4,6-trimethylphenylphosphinidene)-<i>triangulo</i>-triruthenium'
_space_group_IT_number 2
_symmetry_cell_setting triclinic
_symmetry_space_group_name_Hall '-P 1'
_symmetry_space_group_name_H-M 'P -1'
_atom_sites_solution_hydrogens geom
_atom_sites_solution_primary direct
_atom_sites_solution_secondary difmap
_audit_creation_method SHELXL-97
_cell_angle_alpha 114.1719(11)
_cell_angle_beta 90.2641(14)
_cell_angle_gamma 92.5256(13)
_cell_formula_units_Z 4
_cell_length_a 10.9732(2)
_cell_length_b 19.4127(3)
_cell_length_c 22.1186(2)
_cell_measurement_reflns_used 17326
_cell_measurement_temperature 150(2)
_cell_measurement_theta_max 54.85
_cell_measurement_theta_min 3.74
_cell_volume 4293.07(12)
_computing_cell_refinement
;
PROCESS-AUTO (Rigaku, 1998)
;
_computing_data_collection
;
PROCESS-AUTO (Rigaku, 1998)
;
_computing_data_reduction
;
TEXSAN (Molecular Structure Corporation & Rigaku, 2000)
;
_computing_molecular_graphics
;
Mercury (Macrae <i>et al.</i>,  2008)
;
_computing_publication_material
;
SHELXL97 (Sheldrick, 2008)
;
_computing_structure_refinement
;
SHELXL97 (Sheldrick, 2008)
;
_computing_structure_solution
;
SHELXS97 (Sheldrick, 2008)
;
_diffrn_ambient_temperature 150(2)
_diffrn_measured_fraction_theta_full 0.949
_diffrn_measured_fraction_theta_max 0.949
_diffrn_measurement_device_type 'Rigaku R-AXIS RAPID imaging plate'
_diffrn_measurement_method \w
_diffrn_radiation_monochromator graphite
_diffrn_radiation_source 'fine-focus sealed tube'
_diffrn_radiation_type MoK\a
_diffrn_radiation_wavelength 0.71069
_diffrn_reflns_av_R_equivalents 0.0603
_diffrn_reflns_av_sigmaI/netI 0.0459
_diffrn_reflns_limit_h_max 13
_diffrn_reflns_limit_h_min -13
_diffrn_reflns_limit_k_max 23
_diffrn_reflns_limit_k_min -23
_diffrn_reflns_limit_l_max 26
_diffrn_reflns_limit_l_min -25
_diffrn_reflns_number 30808
_diffrn_reflns_theta_full 25.00
_diffrn_reflns_theta_max 25.00
_diffrn_reflns_theta_min 1.18
_exptl_absorpt_coefficient_mu 1.205
_exptl_absorpt_correction_T_max 0.8890
_exptl_absorpt_correction_T_min 0.7946
_exptl_absorpt_correction_type numerical
_exptl_absorpt_process_details
;
(NUMABS; Higashi, 1999)
;
_exptl_crystal_colour yellow
_exptl_crystal_density_diffrn 1.699
_exptl_crystal_density_method 'not measured'
_exptl_crystal_description platelet
_exptl_crystal_F_000 2184
_exptl_crystal_size_max 0.20
_exptl_crystal_size_mid 0.20
_exptl_crystal_size_min 0.10
_refine_diff_density_max 2.398
_refine_diff_density_min -1.055
_refine_ls_extinction_method none
_refine_ls_goodness_of_fit_ref 1.146
_refine_ls_hydrogen_treatment mixed
_refine_ls_matrix_type full
_refine_ls_number_parameters 1084
_refine_ls_number_reflns 14332
_refine_ls_number_restraints 0
_refine_ls_restrained_S_all 1.146
_refine_ls_R_factor_all 0.0659
_refine_ls_R_factor_gt 0.0571
_refine_ls_shift/su_max 0.002
_refine_ls_shift/su_mean 0.000
_refine_ls_structure_factor_coef Fsqd
_refine_ls_weighting_details 'calc w=1/[\s^2^(Fo^2^)+(0.0424P)^2^+58.9367P] where P=(Fo^2^+2Fc^2^)/3'
_refine_ls_weighting_scheme calc
_refine_ls_wR_factor_gt 0.1385
_refine_ls_wR_factor_ref 0.1461
_reflns_number_gt 12888
_reflns_number_total 14332
_reflns_threshold_expression >2sigma(I)
_cod_data_source_file is5476sup1.cif
_cod_data_source_block I
_cod_original_cell_volume 4293.07(11)
_cod_database_code 2242196

loop_
_symmetry_equiv_pos_as_xyz
'x, y, z'
'-x, -y, -z'

loop_
_atom_site_type_symbol
_atom_site_label
_atom_site_fract_x
_atom_site_fract_y
_atom_site_fract_z
_atom_site_U_iso_or_equiv
_atom_site_adp_type
_atom_site_calc_flag
_atom_site_refinement_flags
_atom_site_occupancy
_atom_site_symmetry_multiplicity
Ru Ru1 0.31256(5) 0.26028(3) 0.75171(3) 0.01095(13) Uani d . 1 1
Ru Ru2 0.46980(5) 0.14462(3) 0.66411(3) 0.01404(14) Uani d . 1 1
H H1 0.476(7) 0.245(4) 0.734(4) 0.009(18) Uiso d . 1 1
Ru Ru3 0.32957(5) 0.10606(3) 0.75184(3) 0.01345(14) Uani d . 1 1
H H2 0.339(9) 0.200(5) 0.795(5) 0.04(3) Uiso d . 1 1
P P1 0.25754(17) 0.14136(10) 0.67012(9) 0.0129(4) Uani d . 1 1
P P2 0.13347(16) 0.31589(10) 0.79671(9) 0.0120(4) Uani d . 1 1
P P3 0.40423(17) 0.35848(10) 0.84357(9) 0.0129(4) Uani d . 1 1
O O1 0.3105(5) 0.3441(3) 0.6639(3) 0.0265(13) Uani d . 1 1
O O2 0.7107(5) 0.1556(4) 0.7402(3) 0.0351(15) Uani d . 1 1
O O3 0.4961(6) -0.0170(3) 0.5614(3) 0.0312(14) Uani d . 1 1
O O4 0.5533(6) 0.2249(4) 0.5763(3) 0.0423(17) Uani d . 1 1
O O5 0.5549(6) 0.1033(3) 0.8335(3) 0.0290(13) Uani d . 1 1
O O6 0.3259(6) -0.0617(3) 0.6626(3) 0.0311(14) Uani d . 1 1
O O7 0.1338(6) 0.0692(4) 0.8334(3) 0.0357(15) Uani d . 1 1
C C1 0.3093(7) 0.3127(4) 0.6981(4) 0.0174(16) Uani d . 1 1
C C2 0.6206(7) 0.1514(5) 0.7123(4) 0.0200(16) Uani d . 1 1
C C3 0.4858(7) 0.0438(5) 0.5995(4) 0.0213(17) Uani d . 1 1
C C4 0.5209(7) 0.1923(5) 0.6072(4) 0.0254(18) Uani d . 1 1
C C5 0.4721(7) 0.1063(4) 0.8044(4) 0.0183(16) Uani d . 1 1
C C6 0.3291(7) 0.0008(4) 0.6957(4) 0.0165(15) Uani d . 1 1
C C7 0.2031(8) 0.0875(4) 0.8042(4) 0.0211(17) Uani d . 1 1
C C8 0.1249(7) 0.1149(4) 0.6131(4) 0.0179(16) Uani d . 1 1
C C9 0.0131(7) 0.0926(4) 0.6318(4) 0.0170(15) Uani d . 1 1
C C10 -0.0904(7) 0.0792(4) 0.5911(4) 0.0237(17) Uani d . 1 1
H H3 -0.1658 0.0648 0.6046 0.028 Uiso calc R 1 1
C C11 -0.0857(7) 0.0864(4) 0.5310(4) 0.0230(18) Uani d . 1 1
C C12 0.0259(8) 0.1060(4) 0.5117(4) 0.0231(18) Uani d . 1 1
H H4 0.0302 0.1102 0.4704 0.028 Uiso calc R 1 1
C C13 0.1334(7) 0.1200(4) 0.5511(4) 0.0178(16) Uani d . 1 1
C C14 -0.0027(7) 0.0839(5) 0.6958(4) 0.0229(17) Uani d . 1 1
H H5 -0.0898 0.0770 0.7027 0.034 Uiso calc R 1 1
H H6 0.0315 0.1293 0.7326 0.034 Uiso calc R 1 1
H H7 0.0398 0.0397 0.6938 0.034 Uiso calc R 1 1
C C15 -0.1997(8) 0.0746(5) 0.4889(5) 0.034(2) Uani d . 1 1
H H8 -0.1779 0.0753 0.4462 0.051 Uiso calc R 1 1
H H9 -0.2549 0.1151 0.5116 0.051 Uiso calc R 1 1
H H10 -0.2403 0.0257 0.4814 0.051 Uiso calc R 1 1
C C16 0.2493(8) 0.1401(5) 0.5258(4) 0.0268(18) Uani d . 1 1
H H11 0.2773 0.1919 0.5548 0.040 Uiso calc R 1 1
H H12 0.2352 0.1363 0.4808 0.040 Uiso calc R 1 1
H H13 0.3115 0.1051 0.5253 0.040 Uiso calc R 1 1
C C17 0.0234(7) 0.3264(4) 0.7393(4) 0.0154(15) Uani d . 1 1
C C18 -0.0664(7) 0.2694(4) 0.7084(4) 0.0187(16) Uani d . 1 1
H H14 -0.0735 0.2269 0.7193 0.022 Uiso calc R 1 1
C C19 -0.1455(7) 0.2749(5) 0.6616(4) 0.0224(17) Uani d . 1 1
H H15 -0.2072 0.2362 0.6410 0.027 Uiso calc R 1 1
C C20 -0.1357(7) 0.3356(5) 0.6447(4) 0.0235(17) Uani d . 1 1
H H16 -0.1896 0.3384 0.6122 0.028 Uiso calc R 1 1
C C21 -0.0471(8) 0.3926(5) 0.6752(4) 0.0247(18) Uani d . 1 1
H H17 -0.0414 0.4352 0.6644 0.030 Uiso calc R 1 1
C C22 0.0335(7) 0.3875(4) 0.7216(4) 0.0206(16) Uani d . 1 1
H H18 0.0958 0.4260 0.7415 0.025 Uiso calc R 1 1
C C23 0.0430(7) 0.2847(4) 0.8510(3) 0.0140(14) Uani d . 1 1
C C24 -0.0835(7) 0.2969(4) 0.8594(4) 0.0194(16) Uani d . 1 1
H H19 -0.1259 0.3175 0.8336 0.023 Uiso calc R 1 1
C C25 -0.1440(8) 0.2781(5) 0.9057(4) 0.0252(18) Uani d . 1 1
H H20 -0.2291 0.2850 0.9108 0.030 Uiso calc R 1 1
C C26 -0.0844(8) 0.2497(5) 0.9446(4) 0.0233(17) Uani d . 1 1
H H21 -0.1278 0.2375 0.9763 0.028 Uiso calc R 1 1
C C27 0.0399(8) 0.2389(5) 0.9373(4) 0.0239(17) Uani d . 1 1
H H22 0.0823 0.2199 0.9643 0.029 Uiso calc R 1 1
C C28 0.1020(7) 0.2563(4) 0.8899(4) 0.0216(17) Uani d . 1 1
H H23 0.1868 0.2483 0.8846 0.026 Uiso calc R 1 1
C C29 0.1736(7) 0.4141(4) 0.8553(4) 0.0148(15) Uani d . 1 1
C C30 0.0865(7) 0.4675(5) 0.8825(4) 0.0246(18) Uani d . 1 1
H H24 0.0035 0.4544 0.8685 0.029 Uiso calc R 1 1
C C31 0.1184(8) 0.5396(5) 0.9297(4) 0.0259(18) Uani d . 1 1
H H25 0.0577 0.5750 0.9491 0.031 Uiso calc R 1 1
C C32 0.2408(8) 0.5591(4) 0.9481(4) 0.0219(17) Uani d . 1 1
H H26 0.2643 0.6089 0.9788 0.026 Uiso calc R 1 1
C C33 0.3288(7) 0.5064(4) 0.9219(4) 0.0190(16) Uani d . 1 1
H H27 0.4115 0.5199 0.9363 0.023 Uiso calc R 1 1
C C34 0.2975(7) 0.4340(4) 0.8747(3) 0.0137(14) Uani d . 1 1
C C35 0.5467(7) 0.4072(4) 0.8360(4) 0.0159(15) Uani d . 1 1
C C36 0.5693(7) 0.4159(5) 0.7780(4) 0.0253(18) Uani d . 1 1
H H28 0.5123 0.3953 0.7418 0.030 Uiso calc R 1 1
C C37 0.6753(8) 0.4548(5) 0.7723(5) 0.0289(19) Uani d . 1 1
H H29 0.6895 0.4611 0.7325 0.035 Uiso calc R 1 1
C C38 0.7601(8) 0.4843(5) 0.8242(5) 0.0282(19) Uani d . 1 1
H H30 0.8323 0.5108 0.8202 0.034 Uiso calc R 1 1
C C39 0.7388(8) 0.4748(5) 0.8811(4) 0.0280(19) Uani d . 1 1
H H31 0.7980 0.4939 0.9163 0.034 Uiso calc R 1 1
C C40 0.6333(7) 0.4380(4) 0.8888(4) 0.0207(16) Uani d . 1 1
H H32 0.6191 0.4335 0.9294 0.025 Uiso calc R 1 1
C C41 0.4316(7) 0.3373(4) 0.9156(3) 0.0161(15) Uani d . 1 1
C C42 0.5178(7) 0.2834(4) 0.9100(4) 0.0211(17) Uani d . 1 1
H H33 0.5643 0.2626 0.8710 0.025 Uiso calc R 1 1
C C43 0.5347(7) 0.2609(4) 0.9606(4) 0.0231(17) Uani d . 1 1
H H34 0.5942 0.2253 0.9568 0.028 Uiso calc R 1 1
C C44 0.4660(8) 0.2894(4) 1.0168(4) 0.0246(18) Uani d . 1 1
H H35 0.4766 0.2722 1.0509 0.029 Uiso calc R 1 1
C C45 0.3815(8) 0.3431(5) 1.0237(4) 0.0245(18) Uani d . 1 1
H H36 0.3348 0.3631 1.0626 0.029 Uiso calc R 1 1
C C46 0.3655(7) 0.3674(5) 0.9726(4) 0.0225(17) Uani d . 1 1
H H37 0.3089 0.4048 0.9774 0.027 Uiso calc R 1 1
Ru Ru4 0.77029(5) -0.25228(3) 0.74916(3) 0.01190(13) Uani d . 1 1
Ru Ru5 0.94605(5) -0.13718(3) 0.83747(3) 0.01403(14) Uani d . 1 1
H H38 0.927(9) -0.2271 0.769(5) 0.04(3) Uiso d . 1 1
Ru Ru6 0.81076(5) -0.09780(3) 0.75031(3) 0.01341(14) Uani d . 1 1
H H39 0.790(7) -0.197(4) 0.707(4) 0.01(2) Uiso d . 1 1
P P4 0.73332(17) -0.13435(10) 0.83138(9) 0.0132(4) Uani d . 1 1
P P5 0.58284(17) -0.30934(10) 0.70325(9) 0.0146(4) Uani d . 1 1
P P6 0.84595(17) -0.34968(10) 0.65773(9) 0.0143(4) Uani d . 1 1
O O8 0.7578(6) -0.3344(3) 0.8385(3) 0.0281(13) Uani d . 1 1
O O9 1.1827(6) -0.1484(4) 0.7605(3) 0.0379(16) Uani d . 1 1
O O10 1.0006(6) 0.0239(3) 0.9413(3) 0.0299(14) Uani d . 1 1
O O11 1.0190(6) -0.2175(4) 0.9243(3) 0.0369(16) Uani d . 1 1
O O12 1.0304(6) -0.1009(3) 0.6637(3) 0.0315(14) Uani d . 1 1
O O13 0.8434(6) 0.0700(3) 0.8399(3) 0.0292(13) Uani d . 1 1
O O14 0.6197(6) -0.0579(4) 0.6711(3) 0.0366(16) Uani d . 1 1
C C47 0.7611(7) -0.3053(4) 0.8032(4) 0.0185(16) Uani d . 1 1
C C48 1.0960(7) -0.1437(5) 0.7896(4) 0.0223(17) Uani d . 1 1
C C49 0.9797(7) -0.0358(5) 0.9024(4) 0.0194(16) Uani d . 1 1
C C50 0.9908(7) -0.1858(5) 0.8935(4) 0.0199(17) Uani d . 1 1
C C51 0.9495(7) -0.1000(4) 0.6951(4) 0.0185(16) Uani d . 1 1
C C52 0.8327(7) 0.0072(5) 0.8064(4) 0.0216(17) Uani d . 1 1
C C53 0.6867(8) -0.0769(4) 0.6997(4) 0.0219(17) Uani d . 1 1
C C54 0.6061(7) -0.1109(4) 0.8879(3) 0.0135(14) Uani d . 1 1
C C55 0.4958(7) -0.0884(4) 0.8698(4) 0.0200(16) Uani d . 1 1
C C56 0.3966(8) -0.0769(4) 0.9104(4) 0.0243(18) Uani d . 1 1
H H40 0.3231 -0.0620 0.8975 0.029 Uiso calc R 1 1
C C57 0.4001(8) -0.0863(4) 0.9694(4) 0.0236(17) Uani d . 1 1
C C58 0.5077(7) -0.1054(4) 0.9881(4) 0.0196(16) Uani d . 1 1
H H41 0.5123 -0.1103 1.0291 0.024 Uiso calc R 1 1
C C59 0.6120(8) -0.1182(4) 0.9492(4) 0.0227(17) Uani d . 1 1
C C60 0.4810(7) -0.0774(5) 0.8062(4) 0.0226(17) Uani d . 1 1
H H42 0.3980 -0.0623 0.8028 0.034 Uiso calc R 1 1
H H43 0.4955 -0.1248 0.7681 0.034 Uiso calc R 1 1
H H44 0.5400 -0.0378 0.8065 0.034 Uiso calc R 1 1
C C61 0.2873(8) -0.0769(5) 1.0112(4) 0.0282(19) Uani d . 1 1
H H45 0.2374 -0.1243 0.9943 0.042 Uiso calc R 1 1
H H46 0.2397 -0.0365 1.0087 0.042 Uiso calc R 1 1
H H47 0.3121 -0.0637 1.0573 0.042 Uiso calc R 1 1
C C62 0.7273(8) -0.1390(5) 0.9740(4) 0.0247(18) Uani d . 1 1
H H48 0.7129 -0.1404 1.0172 0.037 Uiso calc R 1 1
H H49 0.7930 -0.1012 0.9786 0.037 Uiso calc R 1 1
H H50 0.7507 -0.1888 0.9424 0.037 Uiso calc R 1 1
C C63 0.4730(6) -0.3206(4) 0.7608(4) 0.0168(15) Uani d . 1 1
C C64 0.3901(7) -0.2650(4) 0.7910(4) 0.0218(17) Uani d . 1 1
H H51 0.3859 -0.2236 0.7788 0.026 Uiso calc R 1 1
C C65 0.3129(8) -0.2703(5) 0.8395(4) 0.0275(19) Uani d . 1 1
H H52 0.2565 -0.2323 0.8602 0.033 Uiso calc R 1 1
C C66 0.3185(8) -0.3300(5) 0.8571(4) 0.0276(19) Uani d . 1 1
H H53 0.2656 -0.3334 0.8897 0.033 Uiso calc R 1 1
C C67 0.4010(8) -0.3855(5) 0.8274(4) 0.0275(19) Uani d . 1 1
H H54 0.4041 -0.4271 0.8394 0.033 Uiso calc R 1 1
C C68 0.4787(7) -0.3804(5) 0.7803(4) 0.0237(17) Uani d . 1 1
H H55 0.5366 -0.4179 0.7610 0.028 Uiso calc R 1 1
C C69 0.4935(7) -0.2793(4) 0.6491(4) 0.0198(16) Uani d . 1 1
C C70 0.3682(7) -0.2961(5) 0.6383(4) 0.0234(17) Uani d . 1 1
H H56 0.3255 -0.3215 0.6611 0.028 Uiso calc R 1 1
C C71 0.3065(8) -0.2754(5) 0.5940(4) 0.0282(19) Uani d . 1 1
H H57 0.2209 -0.2855 0.5875 0.034 Uiso calc R 1 1
C C72 0.3678(8) -0.2403(5) 0.5592(4) 0.0256(18) Uani d . 1 1
H H58 0.3242 -0.2269 0.5287 0.031 Uiso calc R 1 1
C C73 0.4930(8) -0.2245(5) 0.5684(4) 0.0246(18) Uani d . 1 1
H H59 0.5360 -0.2007 0.5444 0.029 Uiso calc R 1 1
C C74 0.5532(8) -0.2443(4) 0.6137(4) 0.0232(17) Uani d . 1 1
H H60 0.6386 -0.2334 0.6206 0.028 Uiso calc R 1 1
C C75 0.6098(7) -0.4080(4) 0.6468(4) 0.0181(15) Uani d . 1 1
C C76 0.5137(8) -0.4625(5) 0.6205(4) 0.0277(19) Uani d . 1 1
H H61 0.4317 -0.4492 0.6311 0.033 Uiso calc R 1 1
C C77 0.5391(9) -0.5362(5) 0.5787(5) 0.036(2) Uani d . 1 1
H H62 0.4743 -0.5736 0.5614 0.043 Uiso calc R 1 1
C C78 0.6579(8) -0.5555(5) 0.5621(4) 0.030(2) Uani d . 1 1
H H63 0.6740 -0.6061 0.5336 0.036 Uiso calc R 1 1
C C79 0.7532(8) -0.5022(5) 0.5864(4) 0.0256(18) Uani d . 1 1
H H64 0.8345 -0.5162 0.5748 0.031 Uiso calc R 1 1
C C80 0.7305(7) -0.4267(4) 0.6286(4) 0.0177(15) Uani d . 1 1
C C81 0.9866(6) -0.3947(4) 0.6631(4) 0.0159(15) Uani d . 1 1
C C82 1.0196(7) -0.3937(5) 0.7252(4) 0.0230(17) Uani d . 1 1
H H65 0.9723 -0.3678 0.7629 0.028 Uiso calc R 1 1
C C83 1.1215(8) -0.4307(5) 0.7308(5) 0.0292(19) Uani d . 1 1
H H66 1.1440 -0.4300 0.7726 0.035 Uiso calc R 1 1
C C84 1.1894(8) -0.4680(5) 0.6770(5) 0.031(2) Uani d . 1 1
H H67 1.2583 -0.4938 0.6814 0.037 Uiso calc R 1 1
C C85 1.1591(8) -0.4688(5) 0.6156(5) 0.032(2) Uani d . 1 1
H H68 1.2076 -0.4943 0.5783 0.038 Uiso calc R 1 1
C C86 1.0577(8) -0.4322(5) 0.6092(4) 0.0268(18) Uani d . 1 1
H H69 1.0367 -0.4328 0.5672 0.032 Uiso calc R 1 1
C C87 0.8699(7) -0.3309(4) 0.5843(4) 0.0189(16) Uani d . 1 1
C C88 0.9687(8) -0.2832(5) 0.5841(4) 0.0252(18) Uani d . 1 1
H H70 1.0245 -0.2641 0.6209 0.030 Uiso calc R 1 1
C C89 0.9870(8) -0.2634(5) 0.5320(4) 0.0266(18) Uani d . 1 1
H H71 1.0546 -0.2307 0.5328 0.032 Uiso calc R 1 1
C C90 0.9049(9) -0.2917(5) 0.4772(4) 0.033(2) Uani d . 1 1
H H72 0.9176 -0.2790 0.4405 0.039 Uiso calc R 1 1
C C91 0.8061(9) -0.3379(5) 0.4773(4) 0.033(2) Uani d . 1 1
H H73 0.7495 -0.3560 0.4409 0.039 Uiso calc R 1 1
C C92 0.7887(9) -0.3582(5) 0.5301(4) 0.0275(19) Uani d . 1 1
H H74 0.7210 -0.3908 0.5293 0.033 Uiso calc R 1 1

loop_
_atom_site_aniso_label
_atom_site_aniso_U_11
_atom_site_aniso_U_22
_atom_site_aniso_U_33
_atom_site_aniso_U_12
_atom_site_aniso_U_13
_atom_site_aniso_U_23
Ru1 0.0100(3) 0.0136(3) 0.0100(3) 0.0008(2) 0.0009(2) 0.0056(2)
Ru2 0.0106(3) 0.0204(3) 0.0123(3) 0.0038(2) 0.0026(2) 0.0075(2)
Ru3 0.0132(3) 0.0146(3) 0.0143(3) 0.0020(2) 0.0007(2) 0.0077(2)
P1 0.0149(9) 0.0120(8) 0.0115(8) 0.0022(7) -0.0023(7) 0.0045(7)
P2 0.0106(9) 0.0128(8) 0.0127(8) 0.0010(7) 0.0004(7) 0.0053(7)
P3 0.0115(9) 0.0160(9) 0.0119(8) -0.0004(7) -0.0006(7) 0.0066(7)
O1 0.030(3) 0.034(3) 0.025(3) 0.000(3) -0.001(3) 0.022(3)
O2 0.015(3) 0.062(4) 0.033(3) 0.006(3) -0.001(3) 0.025(3)
O3 0.035(4) 0.033(4) 0.023(3) 0.015(3) 0.007(3) 0.007(3)
O4 0.036(4) 0.070(5) 0.037(4) -0.006(3) 0.004(3) 0.038(4)
O5 0.030(3) 0.030(3) 0.028(3) 0.003(3) -0.009(3) 0.013(3)
O6 0.036(4) 0.018(3) 0.035(3) 0.004(2) 0.001(3) 0.007(3)
O7 0.035(4) 0.044(4) 0.039(4) 0.005(3) 0.017(3) 0.028(3)
C1 0.019(4) 0.021(4) 0.013(3) 0.005(3) -0.001(3) 0.007(3)
C2 0.017(4) 0.029(4) 0.021(4) 0.003(3) 0.014(3) 0.016(3)
C3 0.018(4) 0.031(5) 0.017(4) 0.008(3) 0.004(3) 0.011(4)
C4 0.013(4) 0.039(5) 0.023(4) 0.003(3) 0.000(3) 0.010(4)
C5 0.018(4) 0.020(4) 0.017(4) 0.006(3) 0.013(3) 0.008(3)
C6 0.016(4) 0.021(4) 0.016(4) 0.004(3) 0.000(3) 0.010(3)
C7 0.029(4) 0.018(4) 0.017(4) 0.001(3) 0.004(3) 0.008(3)
C8 0.018(4) 0.016(4) 0.017(4) 0.006(3) -0.007(3) 0.004(3)
C9 0.018(4) 0.011(3) 0.021(4) -0.001(3) 0.002(3) 0.006(3)
C10 0.015(4) 0.023(4) 0.026(4) 0.001(3) -0.002(3) 0.004(3)
C11 0.024(4) 0.011(3) 0.025(4) 0.008(3) -0.009(3) -0.002(3)
C12 0.027(5) 0.023(4) 0.018(4) 0.009(3) -0.005(3) 0.006(3)
C13 0.022(4) 0.014(4) 0.016(4) 0.004(3) -0.002(3) 0.003(3)
C14 0.013(4) 0.029(4) 0.028(4) -0.001(3) 0.000(3) 0.014(4)
C15 0.023(5) 0.029(5) 0.043(5) 0.003(4) -0.014(4) 0.007(4)
C16 0.027(5) 0.036(5) 0.021(4) 0.003(4) -0.003(4) 0.015(4)
C17 0.015(4) 0.019(4) 0.016(3) 0.010(3) 0.003(3) 0.010(3)
C18 0.019(4) 0.016(4) 0.022(4) 0.002(3) -0.005(3) 0.008(3)
C19 0.017(4) 0.026(4) 0.024(4) 0.005(3) 0.001(3) 0.010(3)
C20 0.018(4) 0.032(4) 0.021(4) 0.004(3) -0.005(3) 0.010(3)
C21 0.029(5) 0.034(5) 0.024(4) 0.009(4) 0.003(4) 0.024(4)
C22 0.012(4) 0.024(4) 0.028(4) -0.002(3) -0.001(3) 0.012(3)
C23 0.014(4) 0.014(3) 0.013(3) -0.001(3) 0.003(3) 0.005(3)
C24 0.017(4) 0.026(4) 0.016(4) 0.006(3) 0.002(3) 0.009(3)
C25 0.020(4) 0.033(5) 0.020(4) 0.003(3) 0.006(3) 0.007(4)
C26 0.027(4) 0.029(4) 0.017(4) -0.003(3) 0.008(3) 0.013(3)
C27 0.026(4) 0.030(4) 0.020(4) 0.007(3) 0.004(3) 0.015(4)
C28 0.019(4) 0.026(4) 0.020(4) 0.008(3) 0.005(3) 0.010(3)
C29 0.016(4) 0.015(3) 0.013(3) -0.001(3) -0.003(3) 0.006(3)
C30 0.017(4) 0.027(4) 0.028(4) 0.002(3) -0.006(3) 0.009(4)
C31 0.028(5) 0.018(4) 0.029(4) 0.003(3) 0.002(4) 0.007(3)
C32 0.029(4) 0.014(4) 0.020(4) 0.000(3) 0.003(3) 0.005(3)
C33 0.019(4) 0.017(4) 0.021(4) -0.001(3) -0.005(3) 0.008(3)
C34 0.014(4) 0.018(4) 0.011(3) 0.002(3) 0.003(3) 0.008(3)
C35 0.015(4) 0.007(3) 0.022(4) 0.002(3) -0.003(3) 0.003(3)
C36 0.018(4) 0.034(5) 0.025(4) -0.006(3) -0.001(3) 0.013(4)
C37 0.020(4) 0.042(5) 0.040(5) -0.004(4) 0.004(4) 0.033(4)
C38 0.024(4) 0.021(4) 0.041(5) -0.002(3) 0.010(4) 0.014(4)
C39 0.020(4) 0.024(4) 0.032(5) -0.004(3) -0.009(4) 0.003(4)
C40 0.022(4) 0.017(4) 0.021(4) -0.003(3) -0.003(3) 0.006(3)
C41 0.015(4) 0.021(4) 0.011(3) -0.003(3) -0.005(3) 0.006(3)
C42 0.019(4) 0.021(4) 0.024(4) -0.001(3) -0.008(3) 0.010(3)
C43 0.020(4) 0.021(4) 0.031(4) -0.004(3) -0.011(4) 0.014(4)
C44 0.038(5) 0.023(4) 0.016(4) -0.010(3) -0.006(4) 0.013(3)
C45 0.031(5) 0.028(4) 0.013(4) 0.003(3) 0.004(3) 0.007(3)
C46 0.024(4) 0.027(4) 0.020(4) 0.005(3) -0.002(3) 0.013(3)
Ru4 0.0126(3) 0.0127(3) 0.0111(3) 0.0000(2) 0.0016(2) 0.0058(2)
Ru5 0.0115(3) 0.0191(3) 0.0125(3) -0.0007(2) 0.0012(2) 0.0077(2)
Ru6 0.0132(3) 0.0149(3) 0.0143(3) -0.0004(2) 0.0016(2) 0.0083(2)
P4 0.0135(9) 0.0140(9) 0.0118(8) -0.0007(7) 0.0037(7) 0.0050(7)
P5 0.0135(9) 0.0163(9) 0.0144(9) -0.0009(7) 0.0008(7) 0.0070(7)
P6 0.0138(9) 0.0161(9) 0.0133(9) 0.0006(7) 0.0028(7) 0.0063(7)
O8 0.037(4) 0.031(3) 0.027(3) -0.006(3) -0.003(3) 0.024(3)
O9 0.018(3) 0.066(5) 0.041(4) 0.002(3) 0.013(3) 0.033(4)
O10 0.031(3) 0.025(3) 0.024(3) -0.007(3) -0.004(3) 0.001(3)
O11 0.030(4) 0.058(4) 0.041(4) 0.008(3) 0.000(3) 0.038(4)
O12 0.037(4) 0.028(3) 0.032(3) 0.004(3) 0.021(3) 0.015(3)
O13 0.034(3) 0.017(3) 0.032(3) 0.002(2) 0.001(3) 0.006(3)
O14 0.037(4) 0.040(4) 0.045(4) 0.003(3) -0.012(3) 0.030(3)
C47 0.016(4) 0.019(4) 0.020(4) -0.005(3) 0.001(3) 0.009(3)
C48 0.014(4) 0.029(4) 0.026(4) 0.004(3) -0.002(4) 0.013(4)
C49 0.011(4) 0.030(5) 0.021(4) -0.006(3) 0.002(3) 0.016(4)
C50 0.008(4) 0.037(5) 0.012(3) 0.000(3) 0.006(3) 0.008(3)
C51 0.025(4) 0.014(4) 0.019(4) -0.002(3) 0.007(4) 0.010(3)
C52 0.016(4) 0.032(5) 0.022(4) 0.000(3) -0.001(3) 0.016(4)
C53 0.029(4) 0.015(4) 0.023(4) 0.002(3) 0.001(4) 0.008(3)
C54 0.015(4) 0.012(3) 0.013(3) 0.000(3) 0.006(3) 0.006(3)
C55 0.022(4) 0.018(4) 0.022(4) 0.002(3) 0.001(3) 0.010(3)
C56 0.022(4) 0.017(4) 0.033(5) 0.001(3) 0.006(4) 0.009(3)
C57 0.026(4) 0.015(4) 0.026(4) 0.001(3) 0.015(4) 0.004(3)
C58 0.024(4) 0.021(4) 0.014(4) -0.005(3) 0.012(3) 0.008(3)
C59 0.028(5) 0.019(4) 0.020(4) -0.002(3) 0.000(3) 0.007(3)
C60 0.015(4) 0.028(4) 0.030(4) 0.001(3) 0.005(3) 0.017(4)
C61 0.024(4) 0.030(5) 0.023(4) 0.004(3) 0.016(4) 0.002(4)
C62 0.033(5) 0.028(4) 0.015(4) 0.002(4) 0.007(3) 0.011(3)
C63 0.010(4) 0.022(4) 0.018(4) -0.005(3) 0.001(3) 0.009(3)
C64 0.025(4) 0.023(4) 0.021(4) -0.002(3) -0.003(3) 0.013(3)
C65 0.025(5) 0.027(4) 0.020(4) -0.007(3) 0.011(4) 0.000(3)
C66 0.021(4) 0.041(5) 0.019(4) -0.013(4) 0.001(3) 0.012(4)
C67 0.031(5) 0.033(5) 0.028(4) -0.006(4) -0.003(4) 0.023(4)
C68 0.016(4) 0.031(4) 0.028(4) -0.001(3) 0.003(3) 0.015(4)
C69 0.023(4) 0.023(4) 0.016(4) 0.000(3) 0.001(3) 0.010(3)
C70 0.023(4) 0.026(4) 0.019(4) -0.002(3) -0.004(3) 0.006(3)
C71 0.016(4) 0.045(5) 0.029(4) 0.002(4) -0.003(4) 0.021(4)
C72 0.027(5) 0.028(4) 0.024(4) 0.008(3) -0.004(4) 0.013(4)
C73 0.031(5) 0.031(4) 0.015(4) -0.007(4) -0.001(3) 0.014(3)
C74 0.024(4) 0.024(4) 0.023(4) -0.005(3) -0.006(3) 0.011(3)
C75 0.016(4) 0.020(4) 0.022(4) -0.001(3) 0.001(3) 0.012(3)
C76 0.023(4) 0.023(4) 0.032(5) -0.005(3) 0.000(4) 0.007(4)
C77 0.032(5) 0.025(5) 0.045(6) -0.005(4) -0.004(4) 0.008(4)
C78 0.035(5) 0.013(4) 0.031(5) -0.004(3) 0.003(4) -0.001(3)
C79 0.022(4) 0.026(4) 0.025(4) 0.004(3) -0.001(3) 0.006(4)
C80 0.024(4) 0.017(4) 0.013(3) 0.003(3) 0.002(3) 0.007(3)
C81 0.007(3) 0.019(4) 0.019(4) 0.002(3) 0.006(3) 0.005(3)
C82 0.022(4) 0.025(4) 0.023(4) 0.004(3) -0.002(3) 0.011(3)
C83 0.028(5) 0.031(5) 0.036(5) -0.002(4) -0.006(4) 0.021(4)
C84 0.018(4) 0.024(4) 0.051(6) 0.004(3) 0.002(4) 0.017(4)
C85 0.024(5) 0.022(4) 0.048(6) 0.004(3) 0.008(4) 0.013(4)
C86 0.029(5) 0.026(4) 0.029(4) 0.000(3) 0.007(4) 0.014(4)
C87 0.019(4) 0.016(4) 0.019(4) 0.005(3) 0.009(3) 0.004(3)
C88 0.026(4) 0.027(4) 0.024(4) 0.009(3) 0.005(4) 0.011(4)
C89 0.028(5) 0.028(4) 0.032(5) 0.007(3) 0.018(4) 0.019(4)
C90 0.048(6) 0.036(5) 0.021(4) 0.017(4) 0.014(4) 0.017(4)
C91 0.052(6) 0.029(5) 0.018(4) -0.004(4) -0.003(4) 0.011(4)
C92 0.038(5) 0.025(4) 0.018(4) -0.009(4) -0.001(4) 0.008(3)

loop_
_atom_type_symbol
_atom_type_description
_atom_type_scat_dispersion_real
_atom_type_scat_dispersion_imag
_atom_type_scat_source
C C 0.0033 0.0016 'International Tables Vol C Tables 4.2.6.8 and 6.1.1.4'
H H 0.0000 0.0000 'International Tables Vol C Tables 4.2.6.8 and 6.1.1.4'
O O 0.0106 0.0060 'International Tables Vol C Tables 4.2.6.8 and 6.1.1.4'
P P 0.1023 0.0942 'International Tables Vol C Tables 4.2.6.8 and 6.1.1.4'
Ru Ru -1.2594 0.8363 'International Tables Vol C Tables 4.2.6.8 and 6.1.1.4'

loop_
_geom_angle_atom_site_label_1
_geom_angle_atom_site_label_2
_geom_angle_atom_site_label_3
_geom_angle
C1 Ru1 P2 87.6(2)
C1 Ru1 P1 97.1(2)
P2 Ru1 P1 106.74(7)
C1 Ru1 P3 96.2(2)
P2 Ru1 P3 84.03(7)
P1 Ru1 P3 163.17(7)
C1 Ru1 Ru2 94.3(2)
P2 Ru1 Ru2 157.89(5)
P1 Ru1 Ru2 51.15(5)
P3 Ru1 Ru2 117.56(5)
C1 Ru1 Ru3 144.2(2)
P2 Ru1 Ru3 112.36(5)
P1 Ru1 Ru3 49.70(5)
P3 Ru1 Ru3 114.56(5)
Ru2 Ru1 Ru3 56.123(19)
C1 Ru1 H1 89(2)
P2 Ru1 H1 162(2)
P1 Ru1 H1 91(2)
P3 Ru1 H1 79(2)
Ru2 Ru1 H1 40(2)
Ru3 Ru1 H1 80(2)
C1 Ru1 H2 169(3)
P2 Ru1 H2 103(3)
P1 Ru1 H2 78(3)
P3 Ru1 H2 87(3)
Ru2 Ru1 H2 75(3)
Ru3 Ru1 H2 29(3)
H1 Ru1 H2 82(4)
C3 Ru2 C4 95.3(4)
C3 Ru2 C2 96.4(3)
C4 Ru2 C2 100.8(3)
C3 Ru2 P1 98.0(2)
C4 Ru2 P1 110.0(2)
C2 Ru2 P1 144.4(2)
C3 Ru2 Ru3 96.4(2)
C4 Ru2 Ru3 160.7(2)
C2 Ru2 Ru3 93.2(2)
P1 Ru2 Ru3 53.03(5)
C3 Ru2 Ru1 148.7(2)
C4 Ru2 Ru1 99.3(3)
C2 Ru2 Ru1 107.8(2)
P1 Ru2 Ru1 50.91(5)
Ru3 Ru2 Ru1 63.37(2)
C3 Ru2 H1 172(2)
C4 Ru2 H1 86(2)
C2 Ru2 H1 76(2)
P1 Ru2 H1 89(2)
Ru3 Ru2 H1 85(2)
Ru1 Ru2 H1 38(2)
C6 Ru3 C7 90.6(3)
C6 Ru3 C5 95.2(3)
C7 Ru3 C5 99.7(3)
C6 Ru3 P1 95.1(2)
C7 Ru3 P1 113.9(2)
C5 Ru3 P1 144.7(2)
C6 Ru3 Ru2 92.4(2)
C7 Ru3 Ru2 167.0(2)
C5 Ru3 Ru2 92.6(2)
P1 Ru3 Ru2 53.27(5)
C6 Ru3 Ru1 143.5(2)
C7 Ru3 Ru1 110.9(2)
C5 Ru3 Ru1 109.1(2)
P1 Ru3 Ru1 49.68(5)
Ru2 Ru3 Ru1 60.50(2)
C6 Ru3 H2 174(3)
C7 Ru3 H2 95(3)
C5 Ru3 H2 85(3)
P1 Ru3 H2 81(3)
Ru2 Ru3 H2 81(3)
Ru1 Ru3 H2 32(3)
C8 P1 Ru1 127.4(2)
C8 P1 Ru3 135.9(3)
Ru1 P1 Ru3 80.62(6)
C8 P1 Ru2 138.0(3)
Ru1 P1 Ru2 77.94(6)
Ru3 P1 Ru2 73.71(5)
C17 P2 C23 105.4(3)
C17 P2 C29 103.7(3)
C23 P2 C29 99.4(3)
C17 P2 Ru1 116.4(2)
C23 P2 Ru1 121.6(2)
C29 P2 Ru1 107.6(2)
C34 P3 C41 102.6(3)
C34 P3 C35 103.6(3)
C41 P3 C35 104.2(3)
C34 P3 Ru1 107.8(2)
C41 P3 Ru1 115.6(2)
C35 P3 Ru1 120.9(2)
O1 C1 Ru1 177.8(7)
O2 C2 Ru2 179.1(7)
O3 C3 Ru2 179.1(7)
O4 C4 Ru2 175.9(8)
O5 C5 Ru3 177.2(7)
O6 C6 Ru3 178.4(7)
O7 C7 Ru3 172.6(7)
C9 C8 C13 119.7(7)
C9 C8 P1 120.0(6)
C13 C8 P1 120.2(6)
C10 C9 C8 120.0(7)
C10 C9 C14 116.9(7)
C8 C9 C14 123.0(7)
C11 C10 C9 121.5(8)
C11 C10 H3 119.3
C9 C10 H3 119.3
C12 C11 C10 118.2(7)
C12 C11 C15 121.1(8)
C10 C11 C15 120.7(8)
C11 C12 C13 122.5(8)
C11 C12 H4 118.7
C13 C12 H4 118.7
C12 C13 C8 118.0(7)
C12 C13 C16 118.6(7)
C8 C13 C16 123.5(7)
C9 C14 H5 109.5
C9 C14 H6 109.5
H5 C14 H6 109.5
C9 C14 H7 109.5
H5 C14 H7 109.5
H6 C14 H7 109.5
C11 C15 H8 109.5
C11 C15 H9 109.5
H8 C15 H9 109.5
C11 C15 H10 109.5
H8 C15 H10 109.5
H9 C15 H10 109.5
C13 C16 H11 109.5
C13 C16 H12 109.5
H11 C16 H12 109.5
C13 C16 H13 109.5
H11 C16 H13 109.5
H12 C16 H13 109.5
C18 C17 C22 119.1(7)
C18 C17 P2 119.5(5)
C22 C17 P2 121.1(6)
C19 C18 C17 119.7(7)
C19 C18 H14 120.1
C17 C18 H14 120.1
C20 C19 C18 120.9(8)
C20 C19 H15 119.6
C18 C19 H15 119.6
C19 C20 C21 119.8(7)
C19 C20 H16 120.1
C21 C20 H16 120.1
C20 C21 C22 120.0(7)
C20 C21 H17 120.0
C22 C21 H17 120.0
C21 C22 C17 120.4(7)
C21 C22 H18 119.8
C17 C22 H18 119.8
C28 C23 C24 119.1(7)
C28 C23 P2 118.6(6)
C24 C23 P2 121.8(5)
C25 C24 C23 118.8(7)
C25 C24 H19 120.6
C23 C24 H19 120.6
C26 C25 C24 121.8(8)
C26 C25 H20 119.1
C24 C25 H20 119.1
C25 C26 C27 119.6(7)
C25 C26 H21 120.2
C27 C26 H21 120.2
C26 C27 C28 119.4(7)
C26 C27 H22 120.3
C28 C27 H22 120.3
C23 C28 C27 121.3(7)
C23 C28 H23 119.4
C27 C28 H23 119.4
C30 C29 C34 119.5(7)
C30 C29 P2 122.5(6)
C34 C29 P2 117.9(5)
C31 C30 C29 121.3(7)
C31 C30 H24 119.4
C29 C30 H24 119.4
C30 C31 C32 118.9(8)
C30 C31 H25 120.5
C32 C31 H25 120.5
C33 C32 C31 120.5(7)
C33 C32 H26 119.7
C31 C32 H26 119.7
C32 C33 C34 120.9(7)
C32 C33 H27 119.6
C34 C33 H27 119.6
C33 C34 C29 118.8(7)
C33 C34 P3 123.7(6)
C29 C34 P3 117.0(5)
C36 C35 C40 118.7(7)
C36 C35 P3 119.7(6)
C40 C35 P3 121.6(6)
C35 C36 C37 120.3(8)
C35 C36 H28 119.8
C37 C36 H28 119.8
C38 C37 C36 120.6(8)
C38 C37 H29 119.7
C36 C37 H29 119.7
C39 C38 C37 119.2(8)
C39 C38 H30 120.4
C37 C38 H30 120.4
C38 C39 C40 121.6(8)
C38 C39 H31 119.2
C40 C39 H31 119.2
C39 C40 C35 119.6(8)
C39 C40 H32 120.2
C35 C40 H32 120.2
C46 C41 C42 119.2(7)
C46 C41 P3 122.8(6)
C42 C41 P3 117.8(6)
C43 C42 C41 120.2(8)
C43 C42 H33 119.9
C41 C42 H33 119.9
C42 C43 C44 120.6(8)
C42 C43 H34 119.7
C44 C43 H34 119.7
C43 C44 C45 120.3(7)
C43 C44 H35 119.9
C45 C44 H35 119.9
C44 C45 C46 119.4(8)
C44 C45 H36 120.3
C46 C45 H36 120.3
C41 C46 C45 120.3(7)
C41 C46 H37 119.8
C45 C46 H37 119.8
C47 Ru4 P5 87.9(2)
C47 Ru4 P6 96.1(2)
P5 Ru4 P6 83.67(7)
C47 Ru4 P4 96.6(2)
P5 Ru4 P4 106.98(7)
P6 Ru4 P4 163.70(7)
C47 Ru4 Ru5 93.6(2)
P5 Ru4 Ru5 158.48(5)
P6 Ru4 Ru5 117.43(5)
P4 Ru4 Ru5 51.51(5)
C47 Ru4 Ru6 143.8(2)
P5 Ru4 Ru6 112.95(5)
P6 Ru4 Ru6 114.79(5)
P4 Ru4 Ru6 50.01(5)
Ru5 Ru4 Ru6 56.180(19)
C47 Ru4 H38 92(3)
P5 Ru4 H38 166.7(19)
P6 Ru4 H38 83(2)
P4 Ru4 H38 86.2(16)
Ru5 Ru4 H38 34.8(18)
Ru6 Ru4 H38 74.1(16)
C47 Ru4 H39 174(3)
P5 Ru4 H39 98(3)
P6 Ru4 H39 87(3)
P4 Ru4 H39 79(3)
Ru5 Ru4 H39 80(3)
Ru6 Ru4 H39 31(3)
H38 Ru4 H39 83(4)
C50 Ru5 C49 95.8(3)
C50 Ru5 C48 100.4(3)
C49 Ru5 C48 95.9(3)
C50 Ru5 P4 109.9(2)
C49 Ru5 P4 98.4(2)
C48 Ru5 P4 144.8(2)
C50 Ru5 Ru6 160.7(2)
C49 Ru5 Ru6 96.2(2)
C48 Ru5 Ru6 93.4(2)
P4 Ru5 Ru6 53.21(5)
C50 Ru5 Ru4 99.2(2)
C49 Ru5 Ru4 148.9(2)
C48 Ru5 Ru4 107.8(2)
P4 Ru5 Ru4 50.90(5)
Ru6 Ru5 Ru4 63.36(2)
C50 Ru5 H38 90(3)
C49 Ru5 H38 172(3)
C48 Ru5 H38 77(3)
P4 Ru5 H38 85(3)
Ru6 Ru5 H38 80(3)
Ru4 Ru5 H38 34(3)
C52 Ru6 C53 90.5(3)
C52 Ru6 C51 95.2(3)
C53 Ru6 C51 98.8(3)
C52 Ru6 P4 96.2(2)
C53 Ru6 P4 113.5(3)
C51 Ru6 P4 145.6(2)
C52 Ru6 Ru5 91.8(2)
C53 Ru6 Ru5 166.9(3)
C51 Ru6 Ru5 93.8(2)
P4 Ru6 Ru5 53.50(5)
C52 Ru6 Ru4 144.0(2)
C53 Ru6 Ru4 111.7(2)
C51 Ru6 Ru4 108.1(2)
P4 Ru6 Ru4 49.69(5)
Ru5 Ru6 Ru4 60.465(19)
C52 Ru6 H39 174(3)
C53 Ru6 H39 94(3)
C51 Ru6 H39 89(3)
P4 Ru6 H39 78(3)
Ru5 Ru6 H39 83(3)
Ru4 Ru6 H39 30(3)
C54 P4 Ru4 126.8(2)
C54 P4 Ru6 137.3(2)
Ru4 P4 Ru6 80.31(6)
C54 P4 Ru5 138.0(2)
Ru4 P4 Ru5 77.58(6)
Ru6 P4 Ru5 73.28(6)
C63 P5 C69 104.9(4)
C63 P5 C75 102.8(3)
C69 P5 C75 101.0(3)
C63 P5 Ru4 115.9(2)
C69 P5 Ru4 122.5(3)
C75 P5 Ru4 107.0(2)
C80 P6 C87 102.3(3)
C80 P6 C81 104.3(3)
C87 P6 C81 102.2(3)
C80 P6 Ru4 107.7(3)
C87 P6 Ru4 116.3(2)
C81 P6 Ru4 121.8(2)
O8 C47 Ru4 176.6(7)
O9 C48 Ru5 178.8(8)
O10 C49 Ru5 179.1(7)
O11 C50 Ru5 176.8(7)
O12 C51 Ru6 179.3(8)
O13 C52 Ru6 178.7(7)
O14 C53 Ru6 173.2(7)
C55 C54 C59 118.2(7)
C55 C54 P4 120.1(6)
C59 C54 P4 121.6(6)
C56 C55 C54 119.6(7)
C56 C55 C60 118.0(7)
C54 C55 C60 122.3(7)
C55 C56 C57 122.6(8)
C55 C56 H40 118.7
C57 C56 H40 118.7
C58 C57 C56 117.9(7)
C58 C57 C61 121.0(8)
C56 C57 C61 121.1(8)
C57 C58 C59 122.5(7)
C57 C58 H41 118.8
C59 C58 H41 118.8
C58 C59 C54 119.1(7)
C58 C59 C62 118.8(7)
C54 C59 C62 122.1(7)
C55 C60 H42 109.5
C55 C60 H43 109.5
H42 C60 H43 109.5
C55 C60 H44 109.5
H42 C60 H44 109.5
H43 C60 H44 109.5
C57 C61 H45 109.5
C57 C61 H46 109.5
H45 C61 H46 109.5
C57 C61 H47 109.5
H45 C61 H47 109.5
H46 C61 H47 109.5
C59 C62 H48 109.5
C59 C62 H49 109.5
H48 C62 H49 109.5
C59 C62 H50 109.5
H48 C62 H50 109.5
H49 C62 H50 109.5
C64 C63 C68 119.0(7)
C64 C63 P5 119.7(6)
C68 C63 P5 120.9(6)
C63 C64 C65 119.8(7)
C63 C64 H51 120.1
C65 C64 H51 120.1
C66 C65 C64 120.3(8)
C66 C65 H52 119.9
C64 C65 H52 119.9
C65 C66 C67 120.2(8)
C65 C66 H53 119.9
C67 C66 H53 119.9
C68 C67 C66 120.1(8)
C68 C67 H54 120.0
C66 C67 H54 120.0
C67 C68 C63 120.5(8)
C67 C68 H55 119.7
C63 C68 H55 119.7
C74 C69 C70 118.8(7)
C74 C69 P5 119.0(6)
C70 C69 P5 122.0(6)
C71 C70 C69 119.3(8)
C71 C70 H56 120.3
C69 C70 H56 120.3
C72 C71 C70 121.0(8)
C72 C71 H57 119.5
C70 C71 H57 119.5
C71 C72 C73 120.4(7)
C71 C72 H58 119.8
C73 C72 H58 119.8
C74 C73 C72 118.1(8)
C74 C73 H59 120.9
C72 C73 H59 120.9
C69 C74 C73 122.4(8)
C69 C74 H60 118.8
C73 C74 H60 118.8
C76 C75 C80 120.3(7)
C76 C75 P5 121.8(6)
C80 C75 P5 117.8(6)
C77 C76 C75 119.5(8)
C77 C76 H61 120.3
C75 C76 H61 120.3
C78 C77 C76 120.5(8)
C78 C77 H62 119.8
C76 C77 H62 119.8
C79 C78 C77 120.8(8)
C79 C78 H63 119.6
C77 C78 H63 119.6
C78 C79 C80 120.2(8)
C78 C79 H64 119.9
C80 C79 H64 119.9
C75 C80 C79 118.7(7)
C75 C80 P6 116.8(6)
C79 C80 P6 124.4(6)
C86 C81 C82 119.0(7)
C86 C81 P6 123.4(6)
C82 C81 P6 117.5(6)
C83 C82 C81 119.6(8)
C83 C82 H65 120.2
C81 C82 H65 120.2
C84 C83 C82 120.5(8)
C84 C83 H66 119.7
C82 C83 H66 119.7
C83 C84 C85 120.5(8)
C83 C84 H67 119.7
C85 C84 H67 119.7
C86 C85 C84 119.6(9)
C86 C85 H68 120.2
C84 C85 H68 120.2
C81 C86 C85 120.7(8)
C81 C86 H69 119.6
C85 C86 H69 119.6
C92 C87 C88 118.5(7)
C92 C87 P6 122.4(6)
C88 C87 P6 118.9(6)
C89 C88 C87 121.5(8)
C89 C88 H70 119.3
C87 C88 H70 119.3
C88 C89 C90 119.6(8)
C88 C89 H71 120.2
C90 C89 H71 120.2
C91 C90 C89 119.5(8)
C91 C90 H72 120.2
C89 C90 H72 120.2
C90 C91 C92 120.5(8)
C90 C91 H73 119.7
C92 C91 H73 119.7
C91 C92 C87 120.3(8)
C91 C92 H74 119.8
C87 C92 H74 119.8

loop_
_geom_bond_atom_site_label_1
_geom_bond_atom_site_label_2
_geom_bond_distance
Ru1 C1 1.853(7)
Ru1 P2 2.3115(19)
Ru1 P1 2.3252(18)
Ru1 P3 2.3267(19)
Ru1 Ru2 2.9297(8)
Ru1 Ru3 3.0089(8)
Ru1 H1 1.85(8)
Ru1 H2 1.82(10)
Ru2 C3 1.909(8)
Ru2 C4 1.915(9)
Ru2 C2 1.935(8)
Ru2 P1 2.3332(19)
Ru2 Ru3 2.7945(8)
Ru2 H1 1.93(7)
Ru3 C6 1.908(8)
Ru3 C7 1.926(8)
Ru3 C5 1.943(8)
Ru3 P1 2.3259(18)
Ru3 H2 1.67(10)
P1 C8 1.833(7)
P2 C17 1.826(7)
P2 C23 1.830(7)
P2 C29 1.845(7)
P3 C34 1.824(7)
P3 C41 1.828(7)
P3 C35 1.835(8)
O1 C1 1.150(9)
O2 C2 1.144(10)
O3 C3 1.148(10)
O4 C4 1.155(11)
O5 C5 1.130(10)
O6 C6 1.130(9)
O7 C7 1.136(10)
C8 C9 1.403(11)
C8 C13 1.418(11)
C9 C10 1.394(11)
C9 C14 1.502(11)
C10 C11 1.393(12)
C10 H3 0.9500
C11 C12 1.387(13)
C11 C15 1.508(11)
C12 C13 1.411(11)
C12 H4 0.9500
C13 C16 1.490(12)
C14 H5 0.9800
C14 H6 0.9800
C14 H7 0.9800
C15 H8 0.9800
C15 H9 0.9800
C15 H10 0.9800
C16 H11 0.9800
C16 H12 0.9800
C16 H13 0.9800
C17 C18 1.393(11)
C17 C22 1.394(11)
C18 C19 1.388(11)
C18 H14 0.9500
C19 C20 1.373(12)
C19 H15 0.9500
C20 C21 1.383(12)
C20 H16 0.9500
C21 C22 1.387(11)
C21 H17 0.9500
C22 H18 0.9500
C23 C28 1.372(11)
C23 C24 1.418(10)
C24 C25 1.385(12)
C24 H19 0.9500
C25 C26 1.373(12)
C25 H20 0.9500
C26 C27 1.389(12)
C26 H21 0.9500
C27 C28 1.398(11)
C27 H22 0.9500
C28 H23 0.9500
C29 C30 1.390(11)
C29 C34 1.412(10)
C30 C31 1.388(12)
C30 H24 0.9500
C31 C32 1.392(12)
C31 H25 0.9500
C32 C33 1.385(11)
C32 H26 0.9500
C33 C34 1.392(10)
C33 H27 0.9500
C35 C36 1.385(11)
C35 C40 1.411(10)
C36 C37 1.392(12)
C36 H28 0.9500
C37 C38 1.384(13)
C37 H29 0.9500
C38 C39 1.365(13)
C38 H30 0.9500
C39 C40 1.382(12)
C39 H31 0.9500
C40 H32 0.9500
C41 C46 1.378(11)
C41 C42 1.410(11)
C42 C43 1.373(11)
C42 H33 0.9500
C43 C44 1.379(12)
C43 H34 0.9500
C44 C45 1.388(12)
C44 H35 0.9500
C45 C46 1.404(11)
C45 H36 0.9500
C46 H37 0.9500
Ru4 C47 1.871(8)
Ru4 P5 2.3126(19)
Ru4 P6 2.3187(19)
Ru4 P4 2.3221(19)
Ru4 Ru5 2.9220(8)
Ru4 Ru6 3.0018(8)
Ru4 H38 1.77(10)
Ru4 H39 1.71(8)
Ru5 C50 1.914(8)
Ru5 C49 1.920(8)
Ru5 C48 1.942(9)
Ru5 P4 2.3419(19)
Ru5 Ru6 2.7902(8)
Ru5 H38 1.78(5)
Ru6 C52 1.906(9)
Ru6 C53 1.918(8)
Ru6 C51 1.948(8)
Ru6 P4 2.3331(19)
Ru6 H39 1.77(8)
P4 C54 1.823(7)
P5 C63 1.828(8)
P5 C69 1.829(8)
P5 C75 1.847(8)
P6 C80 1.815(8)
P6 C87 1.821(8)
P6 C81 1.834(7)
O8 C47 1.135(9)
O9 C48 1.136(10)
O10 C49 1.138(10)
O11 C50 1.137(10)
O12 C51 1.125(10)
O13 C52 1.138(10)
O14 C53 1.134(10)
C54 C55 1.415(10)
C54 C59 1.420(11)
C55 C56 1.381(12)
C55 C60 1.517(11)
C56 C57 1.390(12)
C56 H40 0.9500
C57 C58 1.366(12)
C57 C61 1.521(11)
C58 C59 1.404(12)
C58 H41 0.9500
C59 C62 1.512(11)
C60 H42 0.9800
C60 H43 0.9800
C60 H44 0.9800
C61 H45 0.9800
C61 H46 0.9800
C61 H47 0.9800
C62 H48 0.9800
C62 H49 0.9800
C62 H50 0.9800
C63 C64 1.394(11)
C63 C68 1.398(11)
C64 C65 1.404(12)
C64 H51 0.9500
C65 C66 1.369(13)
C65 H52 0.9500
C66 C67 1.388(13)
C66 H53 0.9500
C67 C68 1.381(12)
C67 H54 0.9500
C68 H55 0.9500
C69 C74 1.380(11)
C69 C70 1.396(11)
C70 C71 1.387(11)
C70 H56 0.9500
C71 C72 1.379(12)
C71 H57 0.9500
C72 C73 1.390(12)
C72 H58 0.9500
C73 C74 1.386(11)
C73 H59 0.9500
C74 H60 0.9500
C75 C76 1.401(11)
C75 C80 1.405(11)
C76 C77 1.391(13)
C76 H61 0.9500
C77 C78 1.381(13)
C77 H62 0.9500
C78 C79 1.378(12)
C78 H63 0.9500
C79 C80 1.412(11)
C79 H64 0.9500
C81 C86 1.380(11)
C81 C82 1.411(11)
C82 C83 1.389(11)
C82 H65 0.9500
C83 C84 1.358(13)
C83 H66 0.9500
C84 C85 1.391(14)
C84 H67 0.9500
C85 C86 1.384(12)
C85 H68 0.9500
C86 H69 0.9500
C87 C92 1.394(11)
C87 C88 1.395(12)
C88 C89 1.369(12)
C88 H70 0.9500
C89 C90 1.408(13)
C89 H71 0.9500
C90 C91 1.375(14)
C90 H72 0.9500
C91 C92 1.389(12)
C91 H73 0.9500
C92 H74 0.9500

loop_
_geom_torsion_atom_site_label_1
_geom_torsion_atom_site_label_2
_geom_torsion_atom_site_label_3
_geom_torsion_atom_site_label_4
_geom_torsion
C1 Ru1 Ru2 C3 -104.0(5)
P2 Ru1 Ru2 C3 -9.8(5)
P1 Ru1 Ru2 C3 -8.3(4)
P3 Ru1 Ru2 C3 156.7(4)
Ru3 Ru1 Ru2 C3 54.4(4)
C1 Ru1 Ru2 C4 12.6(3)
P2 Ru1 Ru2 C4 106.8(3)
P1 Ru1 Ru2 C4 108.3(2)
P3 Ru1 Ru2 C4 -86.6(2)
Ru3 Ru1 Ru2 C4 171.0(2)
C1 Ru1 Ru2 C2 117.2(3)
P2 Ru1 Ru2 C2 -148.7(3)
P1 Ru1 Ru2 C2 -147.1(2)
P3 Ru1 Ru2 C2 17.9(2)
Ru3 Ru1 Ru2 C2 -84.5(2)
C1 Ru1 Ru2 P1 -95.7(2)
P2 Ru1 Ru2 P1 -1.57(14)
P3 Ru1 Ru2 P1 165.02(8)
Ru3 Ru1 Ru2 P1 62.64(6)
C1 Ru1 Ru2 Ru3 -158.4(2)
P2 Ru1 Ru2 Ru3 -64.21(14)
P1 Ru1 Ru2 Ru3 -62.64(6)
P3 Ru1 Ru2 Ru3 102.38(6)
C3 Ru2 Ru3 C6 -0.7(3)
C4 Ru2 Ru3 C6 126.3(8)
C2 Ru2 Ru3 C6 -97.4(3)
P1 Ru2 Ru3 C6 94.5(2)
Ru1 Ru2 Ru3 C6 154.2(2)
C3 Ru2 Ru3 C7 -104.1(10)
C4 Ru2 Ru3 C7 22.9(13)
C2 Ru2 Ru3 C7 159.1(10)
P1 Ru2 Ru3 C7 -8.9(10)
Ru1 Ru2 Ru3 C7 50.7(10)
C3 Ru2 Ru3 C5 94.6(3)
C4 Ru2 Ru3 C5 -138.4(8)
C2 Ru2 Ru3 C5 -2.1(3)
P1 Ru2 Ru3 C5 -170.2(2)
Ru1 Ru2 Ru3 C5 -110.5(2)
C3 Ru2 Ru3 P1 -95.2(2)
C4 Ru2 Ru3 P1 31.8(8)
C2 Ru2 Ru3 P1 168.0(2)
Ru1 Ru2 Ru3 P1 59.64(6)
C3 Ru2 Ru3 Ru1 -154.8(2)
C4 Ru2 Ru3 Ru1 -27.8(7)
C2 Ru2 Ru3 Ru1 108.4(2)
P1 Ru2 Ru3 Ru1 -59.64(6)
C1 Ru1 Ru3 C6 -8.1(6)
P2 Ru1 Ru3 C6 111.5(4)
P1 Ru1 Ru3 C6 18.1(4)
P3 Ru1 Ru3 C6 -154.8(4)
Ru2 Ru1 Ru3 C6 -47.0(4)
C1 Ru1 Ru3 C7 -130.4(5)
P2 Ru1 Ru3 C7 -10.8(3)
P1 Ru1 Ru3 C7 -104.2(3)
P3 Ru1 Ru3 C7 82.9(3)
Ru2 Ru1 Ru3 C7 -169.3(3)
C1 Ru1 Ru3 C5 120.8(5)
P2 Ru1 Ru3 C5 -119.6(2)
P1 Ru1 Ru3 C5 147.0(2)
P3 Ru1 Ru3 C5 -25.9(2)
Ru2 Ru1 Ru3 C5 81.9(2)
C1 Ru1 Ru3 P1 -26.2(4)
P2 Ru1 Ru3 P1 93.41(8)
P3 Ru1 Ru3 P1 -172.90(8)
Ru2 Ru1 Ru3 P1 -65.09(6)
C1 Ru1 Ru3 Ru2 38.9(4)
P2 Ru1 Ru3 Ru2 158.50(5)
P1 Ru1 Ru3 Ru2 65.09(6)
P3 Ru1 Ru3 Ru2 -107.81(6)
C1 Ru1 P1 C8 -52.8(4)
P2 Ru1 P1 C8 36.8(4)
P3 Ru1 P1 C8 165.1(4)
Ru2 Ru1 P1 C8 -142.6(4)
Ru3 Ru1 P1 C8 142.2(4)
C1 Ru1 P1 Ru3 164.9(2)
P2 Ru1 P1 Ru3 -105.42(6)
P3 Ru1 P1 Ru3 22.9(3)
Ru2 Ru1 P1 Ru3 75.20(5)
C1 Ru1 P1 Ru2 89.7(2)
P2 Ru1 P1 Ru2 179.38(6)
P3 Ru1 P1 Ru2 -52.3(3)
Ru3 Ru1 P1 Ru2 -75.20(5)
C6 Ru3 P1 C8 55.0(4)
C7 Ru3 P1 C8 -37.9(4)
C5 Ru3 P1 C8 161.4(5)
Ru2 Ru3 P1 C8 144.3(4)
Ru1 Ru3 P1 C8 -135.7(4)
C6 Ru3 P1 Ru1 -169.3(2)
C7 Ru3 P1 Ru1 97.7(3)
C5 Ru3 P1 Ru1 -62.9(4)
Ru2 Ru3 P1 Ru1 -80.07(5)
C6 Ru3 P1 Ru2 -89.2(2)
C7 Ru3 P1 Ru2 177.8(2)
C5 Ru3 P1 Ru2 17.2(4)
Ru1 Ru3 P1 Ru2 80.07(5)
C3 Ru2 P1 C8 -50.5(4)
C4 Ru2 P1 C8 48.1(5)
C2 Ru2 P1 C8 -163.4(5)
Ru3 Ru2 P1 C8 -142.6(4)
Ru1 Ru2 P1 C8 133.8(4)
C3 Ru2 P1 Ru1 175.7(2)
C4 Ru2 P1 Ru1 -85.7(3)
C2 Ru2 P1 Ru1 62.8(4)
Ru3 Ru2 P1 Ru1 83.62(5)
C3 Ru2 P1 Ru3 92.0(2)
C4 Ru2 P1 Ru3 -169.3(3)
C2 Ru2 P1 Ru3 -20.9(4)
Ru1 Ru2 P1 Ru3 -83.62(5)
C1 Ru1 P2 C17 38.4(4)
P1 Ru1 P2 C17 -58.3(3)
P3 Ru1 P2 C17 134.9(3)
Ru2 Ru1 P2 C17 -57.0(3)
Ru3 Ru1 P2 C17 -111.0(3)
C1 Ru1 P2 C23 169.3(4)
P1 Ru1 P2 C23 72.6(3)
P3 Ru1 P2 C23 -94.2(3)
Ru2 Ru1 P2 C23 73.8(3)
Ru3 Ru1 P2 C23 19.9(3)
C1 Ru1 P2 C29 -77.3(3)
P1 Ru1 P2 C29 -174.1(2)
P3 Ru1 P2 C29 19.2(2)
Ru2 Ru1 P2 C29 -172.8(2)
Ru3 Ru1 P2 C29 133.3(2)
C1 Ru1 P3 C34 66.0(3)
P2 Ru1 P3 C34 -20.9(2)
P1 Ru1 P3 C34 -151.8(3)
Ru2 Ru1 P3 C34 164.1(2)
Ru3 Ru1 P3 C34 -132.8(2)
C1 Ru1 P3 C41 -179.9(4)
P2 Ru1 P3 C41 93.2(3)
P1 Ru1 P3 C41 -37.7(4)
Ru2 Ru1 P3 C41 -81.8(3)
Ru3 Ru1 P3 C41 -18.7(3)
C1 Ru1 P3 C35 -52.7(4)
P2 Ru1 P3 C35 -139.6(3)
P1 Ru1 P3 C35 89.5(4)
Ru2 Ru1 P3 C35 45.4(3)
Ru3 Ru1 P3 C35 108.5(3)
Ru1 P1 C8 C9 -88.1(6)
Ru3 P1 C8 C9 31.6(8)
Ru2 P1 C8 C9 154.7(4)
Ru1 P1 C8 C13 89.2(6)
Ru3 P1 C8 C13 -151.1(5)
Ru2 P1 C8 C13 -28.0(8)
C13 C8 C9 C10 -3.2(11)
P1 C8 C9 C10 174.1(6)
C13 C8 C9 C14 178.4(7)
P1 C8 C9 C14 -4.3(10)
C8 C9 C10 C11 0.9(11)
C14 C9 C10 C11 179.4(7)
C9 C10 C11 C12 1.3(11)
C9 C10 C11 C15 -177.7(7)
C10 C11 C12 C13 -1.1(11)
C15 C11 C12 C13 177.8(7)
C11 C12 C13 C8 -1.1(11)
C11 C12 C13 C16 179.5(7)
C9 C8 C13 C12 3.3(10)
P1 C8 C13 C12 -174.0(5)
C9 C8 C13 C16 -177.4(7)
P1 C8 C13 C16 5.3(10)
C23 P2 C17 C18 -46.7(7)
C29 P2 C17 C18 -150.8(6)
Ru1 P2 C17 C18 91.4(6)
C23 P2 C17 C22 138.4(6)
C29 P2 C17 C22 34.4(7)
Ru1 P2 C17 C22 -83.5(6)
C22 C17 C18 C19 -1.1(12)
P2 C17 C18 C19 -176.0(6)
C17 C18 C19 C20 0.7(12)
C18 C19 C20 C21 -0.9(13)
C19 C20 C21 C22 1.5(13)
C20 C21 C22 C17 -2.0(12)
C18 C17 C22 C21 1.8(12)
P2 C17 C22 C21 176.6(6)
C17 P2 C23 C28 166.0(6)
C29 P2 C23 C28 -86.8(6)
Ru1 P2 C23 C28 30.6(7)
C17 P2 C23 C24 -21.2(7)
C29 P2 C23 C24 85.9(6)
Ru1 P2 C23 C24 -156.6(5)
C28 C23 C24 C25 -1.4(11)
P2 C23 C24 C25 -174.1(6)
C23 C24 C25 C26 1.4(12)
C24 C25 C26 C27 -0.4(13)
C25 C26 C27 C28 -0.7(12)
C24 C23 C28 C27 0.3(12)
P2 C23 C28 C27 173.3(6)
C26 C27 C28 C23 0.8(12)
C17 P2 C29 C30 44.8(7)
C23 P2 C29 C30 -63.8(7)
Ru1 P2 C29 C30 168.6(6)
C17 P2 C29 C34 -137.8(6)
C23 P2 C29 C34 113.7(6)
Ru1 P2 C29 C34 -13.9(6)
C34 C29 C30 C31 -1.7(12)
P2 C29 C30 C31 175.8(7)
C29 C30 C31 C32 2.4(13)
C30 C31 C32 C33 -2.9(13)
C31 C32 C33 C34 2.6(12)
C32 C33 C34 C29 -1.8(11)
C32 C33 C34 P3 -173.9(6)
C30 C29 C34 C33 1.3(11)
P2 C29 C34 C33 -176.2(6)
C30 C29 C34 P3 173.9(6)
P2 C29 C34 P3 -3.6(8)
C41 P3 C34 C33 69.1(7)
C35 P3 C34 C33 -39.2(7)
Ru1 P3 C34 C33 -168.4(6)
C41 P3 C34 C29 -103.1(6)
C35 P3 C34 C29 148.6(6)
Ru1 P3 C34 C29 19.4(6)
C34 P3 C35 C36 -88.0(7)
C41 P3 C35 C36 164.9(6)
Ru1 P3 C35 C36 32.7(7)
C34 P3 C35 C40 90.3(6)
C41 P3 C35 C40 -16.7(7)
Ru1 P3 C35 C40 -148.9(5)
C40 C35 C36 C37 -0.4(12)
P3 C35 C36 C37 178.0(7)
C35 C36 C37 C38 0.9(13)
C36 C37 C38 C39 0.1(13)
C37 C38 C39 C40 -1.6(13)
C38 C39 C40 C35 2.1(12)
C36 C35 C40 C39 -1.1(11)
P3 C35 C40 C39 -179.4(6)
C34 P3 C41 C46 8.9(7)
C35 P3 C41 C46 116.6(7)
Ru1 P3 C41 C46 -108.2(6)
C34 P3 C41 C42 -176.2(6)
C35 P3 C41 C42 -68.4(6)
Ru1 P3 C41 C42 66.8(6)
C46 C41 C42 C43 0.5(11)
P3 C41 C42 C43 -174.7(6)
C41 C42 C43 C44 1.4(12)
C42 C43 C44 C45 -2.0(12)
C43 C44 C45 C46 0.7(12)
C42 C41 C46 C45 -1.7(12)
P3 C41 C46 C45 173.2(6)
C44 C45 C46 C41 1.2(13)
C47 Ru4 Ru5 C50 12.6(3)
P5 Ru4 Ru5 C50 106.0(3)
P6 Ru4 Ru5 C50 -86.1(2)
P4 Ru4 Ru5 C50 108.3(2)
Ru6 Ru4 Ru5 C50 171.2(2)
C47 Ru4 Ru5 C49 -105.3(5)
P5 Ru4 Ru5 C49 -12.0(5)
P6 Ru4 Ru5 C49 156.0(4)
P4 Ru4 Ru5 C49 -9.7(4)
Ru6 Ru4 Ru5 C49 53.2(4)
C47 Ru4 Ru5 C48 116.8(3)
P5 Ru4 Ru5 C48 -149.9(3)
P6 Ru4 Ru5 C48 18.0(2)
P4 Ru4 Ru5 C48 -147.6(2)
Ru6 Ru4 Ru5 C48 -84.7(2)
C47 Ru4 Ru5 P4 -95.6(2)
P5 Ru4 Ru5 P4 -2.30(15)
P6 Ru4 Ru5 P4 165.66(8)
Ru6 Ru4 Ru5 P4 62.90(6)
C47 Ru4 Ru5 Ru6 -158.5(2)
P5 Ru4 Ru5 Ru6 -65.19(15)
P6 Ru4 Ru5 Ru6 102.76(6)
P4 Ru4 Ru5 Ru6 -62.90(6)
C50 Ru5 Ru6 C52 128.6(7)
C49 Ru5 Ru6 C52 0.5(3)
C48 Ru5 Ru6 C52 -95.8(3)
P4 Ru5 Ru6 C52 96.3(2)
Ru4 Ru5 Ru6 C52 155.9(2)
C50 Ru5 Ru6 C53 28.6(12)
C49 Ru5 Ru6 C53 -99.5(10)
C48 Ru5 Ru6 C53 164.2(10)
P4 Ru5 Ru6 C53 -3.7(10)
Ru4 Ru5 Ru6 C53 55.9(10)
C50 Ru5 Ru6 C51 -136.0(7)
C49 Ru5 Ru6 C51 95.8(3)
C48 Ru5 Ru6 C51 -0.5(3)
P4 Ru5 Ru6 C51 -168.3(2)
Ru4 Ru5 Ru6 C51 -108.7(2)
C50 Ru5 Ru6 P4 32.3(7)
C49 Ru5 Ru6 P4 -95.8(2)
C48 Ru5 Ru6 P4 167.9(2)
Ru4 Ru5 Ru6 P4 59.61(6)
C50 Ru5 Ru6 Ru4 -27.3(7)
C49 Ru5 Ru6 Ru4 -155.4(2)
C48 Ru5 Ru6 Ru4 108.3(2)
P4 Ru5 Ru6 Ru4 -59.61(6)
C47 Ru4 Ru6 C52 -5.7(6)
P5 Ru4 Ru6 C52 114.9(4)
P6 Ru4 Ru6 C52 -151.5(4)
P4 Ru4 Ru6 C52 21.5(4)
Ru5 Ru4 Ru6 C52 -43.9(4)
C47 Ru4 Ru6 C53 -130.2(5)
P5 Ru4 Ru6 C53 -9.6(3)
P6 Ru4 Ru6 C53 84.1(3)
P4 Ru4 Ru6 C53 -102.9(3)
Ru5 Ru4 Ru6 C53 -168.4(3)
C47 Ru4 Ru6 C51 122.2(5)
P5 Ru4 Ru6 C51 -117.2(2)
P6 Ru4 Ru6 C51 -23.6(2)
P4 Ru4 Ru6 C51 149.4(3)
Ru5 Ru4 Ru6 C51 84.0(2)
C47 Ru4 Ru6 P4 -27.2(4)
P5 Ru4 Ru6 P4 93.37(8)
P6 Ru4 Ru6 P4 -172.97(8)
Ru5 Ru4 Ru6 P4 -65.43(6)
C47 Ru4 Ru6 Ru5 38.2(4)
P5 Ru4 Ru6 Ru5 158.80(6)
P6 Ru4 Ru6 Ru5 -107.54(6)
P4 Ru4 Ru6 Ru5 65.43(6)
C47 Ru4 P4 C54 -52.5(4)
P5 Ru4 P4 C54 37.3(3)
P6 Ru4 P4 C54 166.7(3)
Ru5 Ru4 P4 C54 -141.8(3)
Ru6 Ru4 P4 C54 143.4(3)
C47 Ru4 P4 Ru6 164.2(2)
P5 Ru4 P4 Ru6 -106.02(7)
P6 Ru4 P4 Ru6 23.3(3)
Ru5 Ru4 P4 Ru6 74.86(5)
C47 Ru4 P4 Ru5 89.3(2)
P5 Ru4 P4 Ru5 179.12(6)
P6 Ru4 P4 Ru5 -51.6(3)
Ru6 Ru4 P4 Ru5 -74.86(5)
C52 Ru6 P4 C54 57.3(4)
C53 Ru6 P4 C54 -36.0(4)
C51 Ru6 P4 C54 165.9(5)
Ru5 Ru6 P4 C54 144.9(4)
Ru4 Ru6 P4 C54 -135.2(4)
C52 Ru6 P4 Ru4 -167.5(2)
C53 Ru6 P4 Ru4 99.3(3)
C51 Ru6 P4 Ru4 -58.9(4)
Ru5 Ru6 P4 Ru4 -79.84(5)
C52 Ru6 P4 Ru5 -87.7(2)
C53 Ru6 P4 Ru5 179.1(2)
C51 Ru6 P4 Ru5 20.9(4)
Ru4 Ru6 P4 Ru5 79.84(5)
C50 Ru5 P4 C54 46.5(4)
C49 Ru5 P4 C54 -52.8(4)
C48 Ru5 P4 C54 -165.7(5)
Ru6 Ru5 P4 C54 -144.3(4)
Ru4 Ru5 P4 C54 132.2(4)
C50 Ru5 P4 Ru4 -85.7(3)
C49 Ru5 P4 Ru4 175.0(2)
C48 Ru5 P4 Ru4 62.1(4)
Ru6 Ru5 P4 Ru4 83.46(5)
C50 Ru5 P4 Ru6 -169.2(3)
C49 Ru5 P4 Ru6 91.5(2)
C48 Ru5 P4 Ru6 -21.3(4)
Ru4 Ru5 P4 Ru6 -83.46(5)
C47 Ru4 P5 C63 38.4(4)
P6 Ru4 P5 C63 134.7(3)
P4 Ru4 P5 C63 -57.9(3)
Ru5 Ru4 P5 C63 -56.0(3)
Ru6 Ru4 P5 C63 -111.0(3)
C47 Ru4 P5 C69 168.9(4)
P6 Ru4 P5 C69 -94.8(3)
P4 Ru4 P5 C69 72.6(3)
Ru5 Ru4 P5 C69 74.5(3)
Ru6 Ru4 P5 C69 19.5(3)
C47 Ru4 P5 C75 -75.5(3)
P6 Ru4 P5 C75 20.8(3)
P4 Ru4 P5 C75 -171.8(3)
Ru5 Ru4 P5 C75 -169.9(3)
Ru6 Ru4 P5 C75 135.1(3)
C47 Ru4 P6 C80 64.0(3)
P5 Ru4 P6 C80 -23.2(3)
P4 Ru4 P6 C80 -155.0(3)
Ru5 Ru4 P6 C80 161.3(2)
Ru6 Ru4 P6 C80 -135.5(2)
C47 Ru4 P6 C87 178.0(4)
P5 Ru4 P6 C87 90.9(3)
P4 Ru4 P6 C87 -41.0(4)
Ru5 Ru4 P6 C87 -84.7(3)
Ru6 Ru4 P6 C87 -21.5(3)
C47 Ru4 P6 C81 -56.2(4)
P5 Ru4 P6 C81 -143.4(3)
P4 Ru4 P6 C81 84.7(4)
Ru5 Ru4 P6 C81 41.0(3)
Ru6 Ru4 P6 C81 104.2(3)
Ru4 P4 C54 C55 -89.1(6)
Ru6 P4 C54 C55 30.8(8)
Ru5 P4 C54 C55 155.4(5)
Ru4 P4 C54 C59 87.6(6)
Ru6 P4 C54 C59 -152.5(5)
Ru5 P4 C54 C59 -27.8(8)
C59 C54 C55 C56 -2.3(11)
P4 C54 C55 C56 174.5(6)
C59 C54 C55 C60 178.7(7)
P4 C54 C55 C60 -4.4(10)
C54 C55 C56 C57 0.3(12)
C60 C55 C56 C57 179.3(7)
C55 C56 C57 C58 2.0(12)
C55 C56 C57 C61 -177.0(8)
C56 C57 C58 C59 -2.2(12)
C61 C57 C58 C59 176.8(7)
C57 C58 C59 C54 0.2(12)
C57 C58 C59 C62 179.8(7)
C55 C54 C59 C58 2.1(11)
P4 C54 C59 C58 -174.7(6)
C55 C54 C59 C62 -177.6(7)
P4 C54 C59 C62 5.7(10)
C69 P5 C63 C64 -46.0(7)
C75 P5 C63 C64 -151.2(6)
Ru4 P5 C63 C64 92.4(6)
C69 P5 C63 C68 140.6(6)
C75 P5 C63 C68 35.3(7)
Ru4 P5 C63 C68 -81.0(6)
C68 C63 C64 C65 -0.9(11)
P5 C63 C64 C65 -174.5(6)
C63 C64 C65 C66 -0.2(12)
C64 C65 C66 C67 0.4(12)
C65 C66 C67 C68 0.6(13)
C66 C67 C68 C63 -1.7(12)
C64 C63 C68 C67 1.9(12)
P5 C63 C68 C67 175.3(6)
C63 P5 C69 C74 160.6(6)
C75 P5 C69 C74 -92.9(7)
Ru4 P5 C69 C74 25.7(8)
C63 P5 C69 C70 -24.7(7)
C75 P5 C69 C70 81.8(7)
Ru4 P5 C69 C70 -159.6(5)
C74 C69 C70 C71 -1.8(12)
P5 C69 C70 C71 -176.6(6)
C69 C70 C71 C72 1.7(13)
C70 C71 C72 C73 -0.5(13)
C71 C72 C73 C74 -0.6(13)
C70 C69 C74 C73 0.8(12)
P5 C69 C74 C73 175.6(6)
C72 C73 C74 C69 0.4(13)
C63 P5 C75 C76 45.1(7)
C69 P5 C75 C76 -63.2(7)
Ru4 P5 C75 C76 167.6(6)
C63 P5 C75 C80 -137.2(6)
C69 P5 C75 C80 114.5(6)
Ru4 P5 C75 C80 -14.7(6)
C80 C75 C76 C77 3.0(13)
P5 C75 C76 C77 -179.4(7)
C75 C76 C77 C78 -1.2(14)
C76 C77 C78 C79 -0.2(15)
C77 C78 C79 C80 -0.3(14)
C76 C75 C80 C79 -3.4(11)
P5 C75 C80 C79 178.8(6)
C76 C75 C80 P6 173.1(6)
P5 C75 C80 P6 -4.6(8)
C78 C79 C80 C75 2.1(12)
C78 C79 C80 P6 -174.1(7)
C87 P6 C80 C75 -101.2(6)
C81 P6 C80 C75 152.6(6)
Ru4 P6 C80 C75 21.8(6)
C87 P6 C80 C79 75.1(7)
C81 P6 C80 C79 -31.1(7)
Ru4 P6 C80 C79 -161.8(6)
C80 P6 C81 C86 81.7(7)
C87 P6 C81 C86 -24.5(7)
Ru4 P6 C81 C86 -156.4(6)
C80 P6 C81 C82 -95.2(6)
C87 P6 C81 C82 158.5(6)
Ru4 P6 C81 C82 26.6(7)
C86 C81 C82 C83 -0.7(12)
P6 C81 C82 C83 176.4(6)
C81 C82 C83 C84 -0.1(13)
C82 C83 C84 C85 1.0(13)
C83 C84 C85 C86 -1.0(13)
C82 C81 C86 C85 0.6(12)
P6 C81 C86 C85 -176.2(6)
C84 C85 C86 C81 0.2(13)
C80 P6 C87 C92 15.4(7)
C81 P6 C87 C92 123.3(7)
Ru4 P6 C87 C92 -101.6(7)
C80 P6 C87 C88 -169.0(6)
C81 P6 C87 C88 -61.1(7)
Ru4 P6 C87 C88 73.9(6)
C92 C87 C88 C89 -0.2(12)
P6 C87 C88 C89 -176.0(6)
C87 C88 C89 C90 -0.2(12)
C88 C89 C90 C91 1.1(13)
C89 C90 C91 C92 -1.6(14)
C90 C91 C92 C87 1.1(14)
C88 C87 C92 C91 -0.2(12)
P6 C87 C92 C91 175.4(7)

_cod_database_fobs_code 2242196
